data_7209043
loop_
_publ_author_name
'Bezzu, C. Grazia'
'Kariuki, Benson M.'
'Helliwell, Madeleine'
'Tuna, Floriana'
'Warren, John E.'
'Allan, David R.'
'McKeown, Neil B.'

_publ_section_title
;
 In-situ coordination chemistry within cobalt-containing phthalocyanine
 nanoporous crystals
;
_journal_issue 8
_journal_name_full CrystEngComm
_journal_page_first 1545
_journal_paper_doi 10.1039/c2ce26463c
_journal_volume 15
_journal_year 2013
_chemical_formula_sum 'C132 H157 Co N9 O8'
_chemical_formula_weight 2056.60
_chemical_name_systematic
;
?
;
_space_group_IT_number 222
_symmetry_cell_setting cubic
_symmetry_space_group_name_Hall '-P 4a 2bc 3'
_symmetry_space_group_name_H-M 'P n -3 n :2'
_atom_sites_solution_hydrogens geom
_atom_sites_solution_primary direct
_atom_sites_solution_secondary difmap
_audit_creation_method SHELXL-97
_cell_angle_alpha 90.00
_cell_angle_beta 90.00
_cell_angle_gamma 90.00
_cell_formula_units_Z 12
_cell_length_a 37.458(5)
_cell_length_b 37.458(5)
_cell_length_c 37.458(5)
_cell_measurement_reflns_used 7516
_cell_measurement_temperature 100(2)
_cell_measurement_theta_max 25.52
_cell_measurement_theta_min 1.49
_cell_volume 52557(12)
_computing_cell_refinement CrystalClear
_computing_data_collection CrystalClear
_computing_data_reduction CrystalClear
_computing_structure_refinement 'SHELXL-97 (Sheldrick, 2008)'
_computing_structure_solution 'SHELXL-97 (Sheldrick, 2008)'
_diffrn_ambient_temperature 100(2)
_diffrn_measured_fraction_theta_full 0.996
_diffrn_measured_fraction_theta_max 0.996
_diffrn_measurement_device_type 'Diamond, I19'
_diffrn_measurement_method 'Rigaku Saturn 724 CCD detector'
_diffrn_radiation_monochromator 'Double-crystal with Si 111'
_diffrn_radiation_source Synchrotron
_diffrn_radiation_type Synchrotron
_diffrn_radiation_wavelength 0.68890
_diffrn_reflns_av_R_equivalents 0.0885
_diffrn_reflns_av_sigmaI/netI 0.0493
_diffrn_reflns_limit_h_max 46
_diffrn_reflns_limit_h_min -43
_diffrn_reflns_limit_k_max 30
_diffrn_reflns_limit_k_min -46
_diffrn_reflns_limit_l_max 34
_diffrn_reflns_limit_l_min -46
_diffrn_reflns_number 212805
_diffrn_reflns_theta_full 25.52
_diffrn_reflns_theta_max 25.52
_diffrn_reflns_theta_min 1.49
_exptl_absorpt_coefficient_mu 0.138
_exptl_absorpt_correction_T_max 0.9863
_exptl_absorpt_correction_T_min 0.9849
_exptl_absorpt_correction_type empirical
_exptl_absorpt_process_details Crystalclear
_exptl_crystal_colour purple
_exptl_crystal_density_diffrn 0.780
_exptl_crystal_density_method 'not measured'
_exptl_crystal_description cuboid
_exptl_crystal_F_000 13236
_exptl_crystal_size_max 0.11
_exptl_crystal_size_mid 0.11
_exptl_crystal_size_min 0.10
_refine_diff_density_max 0.829
_refine_diff_density_min -0.572
_refine_diff_density_rms 0.107
_refine_ls_extinction_method none
_refine_ls_goodness_of_fit_ref 1.600
_refine_ls_hydrogen_treatment constr
_refine_ls_matrix_type full
_refine_ls_number_parameters 453
_refine_ls_number_reflns 8973
_refine_ls_number_restraints 517
_refine_ls_restrained_S_all 1.624
_refine_ls_R_factor_all 0.1497
_refine_ls_R_factor_gt 0.1354
_refine_ls_shift/su_max 0.033
_refine_ls_shift/su_mean 0.006
_refine_ls_structure_factor_coef Fsqd
_refine_ls_weighting_details 'calc w=1/[\s^2^(Fo^2^)+(0.2000P)^2^+0.0000P] where P=(Fo^2^+2Fc^2^)/3'
_refine_ls_weighting_scheme calc
_refine_ls_wR_factor_gt 0.3890
_refine_ls_wR_factor_ref 0.3993
_reflns_number_gt 7516
_reflns_number_total 8973
_reflns_threshold_expression >2\s(I)
_cod_data_source_file c2ce26463c.txt
_cod_data_source_block 9cobua
_cod_depositor_comments
;
The following automatic conversions were performed:

'_symmetry_cell_setting' value 'Cubic' changed to 'cubic' according
to /home/saulius/struct/CIF-dictionaries/cif_core.dic dictionary
named 'cif_core.dic' version 2.4.2 from
2011-04-26.

'_exptl_absorpt_correction_type' value 'Empirical'
changed to 'empirical' according to
/home/saulius/struct/CIF-dictionaries/cif_core.dic dictionary named
'cif_core.dic' version 2.4.2 from 2011-04-26.

Automatic conversion script
Id: cif_fix_values 1891 2012-01-12 08:04:46Z andrius 
;
_cod_original_cell_volume 52556(12)
_cod_original_sg_symbol_H-M Pn-3n
_cod_database_code 7209043

loop_
_symmetry_equiv_pos_as_xyz
'x, y, z'
'x, -y+1/2, -z+1/2'
'-x+1/2, -y+1/2, z'
'-x+1/2, y, -z+1/2'
'-y+1/2, x, z'
'y, x, -z+1/2'
'y, -x+1/2, z'
'-y+1/2, -x+1/2, -z+1/2'
'y, z, x'
'-y+1/2, -z+1/2, x'
'y, -z+1/2, -x+1/2'
'-y+1/2, z, -x+1/2'
'-z+1/2, y, x'
'-z+1/2, -y+1/2, -x+1/2'
'z, -y+1/2, x'
'z, y, -x+1/2'
'z, x, y'
'-z+1/2, x, -y+1/2'
'-z+1/2, -x+1/2, y'
'z, -x+1/2, -y+1/2'
'-x+1/2, -z+1/2, -y+1/2'
'-x+1/2, z, y'
'x, -z+1/2, y'
'x, z, -y+1/2'
'-x, -y, -z'
'-x, y-1/2, z-1/2'
'x-1/2, y-1/2, -z'
'x-1/2, -y, z-1/2'
'y-1/2, -x, -z'
'-y, -x, z-1/2'
'-y, x-1/2, -z'
'y-1/2, x-1/2, z-1/2'
'-y, -z, -x'
'y-1/2, z-1/2, -x'
'-y, z-1/2, x-1/2'
'y-1/2, -z, x-1/2'
'z-1/2, -y, -x'
'z-1/2, y-1/2, x-1/2'
'-z, y-1/2, -x'
'-z, -y, x-1/2'
'-z, -x, -y'
'z-1/2, -x, y-1/2'
'z-1/2, x-1/2, -y'
'-z, x-1/2, y-1/2'
'x-1/2, z-1/2, y-1/2'
'x-1/2, -z, -y'
'-x, z-1/2, -y'
'-x, -z, y-1/2'

loop_
_atom_site_label
_atom_site_type_symbol
_atom_site_fract_x
_atom_site_fract_y
_atom_site_fract_z
_atom_site_U_iso_or_equiv
_atom_site_adp_type
_atom_site_occupancy
_atom_site_symmetry_multiplicity
_atom_site_calc_flag
_atom_site_refinement_flags
_atom_site_disorder_assembly
_atom_site_disorder_group
C1 C 0.76525(10) 0.67300(9) 0.08652(11) 0.0504(9) Uani 1 1 d . . .
C2 C 0.79459(9) 0.64799(10) 0.08986(12) 0.0560(10) Uani 1 1 d . . .
C3 C 0.82600(9) 0.66792(9) 0.09025(12) 0.0523(9) Uani 1 1 d . . .
C4 C 0.81505(9) 0.70506(9) 0.08652(11) 0.0513(9) Uani 1 1 d . . .
C5 C 0.79489(10) 0.61137(9) 0.09566(14) 0.0617(11) Uani 1 1 d . . .
H5 H 0.7735 0.5978 0.0948 0.074 Uiso 1 1 calc R . .
C6 C 0.82717(10) 0.59556(9) 0.10265(13) 0.0567(10) Uani 1 1 d . A .
C7 C 0.85943(10) 0.61585(10) 0.10280(12) 0.0538(9) Uani 1 1 d . . .
C8 C 0.85842(8) 0.65185(8) 0.09718(10) 0.0558(10) Uani 1 1 d . . .
H8 H 0.8797 0.6656 0.0980 0.067 Uiso 1 1 calc R . .
C9 C 0.80179(8) 0.54169(8) 0.10356(10) 0.059(3) Uani 0.450(6) 1 d PRDU A 1
C10 C 0.77398(8) 0.53875(8) 0.12795(10) 0.069(3) Uani 0.450(6) 1 d PRDU A 1
C11 C 0.74574(8) 0.51564(8) 0.12119(10) 0.067(2) Uani 0.450(6) 1 d PRDU A 1
H11 H 0.7267 0.5136 0.1379 0.080 Uiso 0.450(6) 1 calc PR A 1
C12 C 0.74532(8) 0.49548(8) 0.09004(10) 0.070(3) Uani 0.450(6) 1 d PRDU A 1
H12 H 0.7260 0.4797 0.0854 0.084 Uiso 0.450(6) 1 calc PR A 1
C13 C 0.77313(8) 0.49842(8) 0.06565(10) 0.069(3) Uani 0.450(6) 1 d PRDU A 1
H13 H 0.7728 0.4846 0.0444 0.082 Uiso 0.450(6) 1 calc PR A 1
C14 C 0.80137(8) 0.52153(8) 0.07241(10) 0.066(3) Uani 0.450(6) 1 d PRDU A 1
C15 C 0.7775(3) 0.5560(3) 0.1662(3) 0.069(3) Uani 0.450(6) 1 d PDU A 1
H15 H 0.7930 0.5775 0.1637 0.082 Uiso 0.450(6) 1 calc PR A 1
C16 C 0.7944(6) 0.5322(5) 0.1935(4) 0.094(5) Uani 0.450(6) 1 d PDU A 1
H16A H 0.7956 0.5447 0.2165 0.141 Uiso 0.450(6) 1 calc PR A 1
H16B H 0.8185 0.5258 0.1858 0.141 Uiso 0.450(6) 1 calc PR A 1
H16C H 0.7800 0.5104 0.1962 0.141 Uiso 0.450(6) 1 calc PR A 1
C17 C 0.7406(4) 0.5689(4) 0.1794(4) 0.105(4) Uani 0.450(6) 1 d PDU A 1
H17A H 0.7294 0.5838 0.1610 0.158 Uiso 0.450(6) 1 calc PR A 1
H17B H 0.7436 0.5828 0.2013 0.158 Uiso 0.450(6) 1 calc PR A 1
H17C H 0.7253 0.5482 0.1843 0.158 Uiso 0.450(6) 1 calc PR A 1
C18 C 0.8348(3) 0.5267(3) 0.0492(3) 0.079(3) Uani 0.450(6) 1 d PDU A 1
H18 H 0.8532 0.5402 0.0631 0.095 Uiso 0.450(6) 1 calc PR A 1
C19 C 0.8498(4) 0.4907(4) 0.0386(4) 0.097(5) Uani 0.450(6) 1 d PDU A 1
H19A H 0.8709 0.4941 0.0236 0.146 Uiso 0.450(6) 1 calc PR A 1
H19B H 0.8317 0.4773 0.0253 0.146 Uiso 0.450(6) 1 calc PR A 1
H19C H 0.8565 0.4774 0.0601 0.146 Uiso 0.450(6) 1 calc PR A 1
C20 C 0.8239(4) 0.5489(4) 0.0159(3) 0.127(5) Uani 0.450(6) 1 d PDU A 1
H20A H 0.8133 0.5716 0.0235 0.191 Uiso 0.450(6) 1 calc PR A 1
H20B H 0.8064 0.5355 0.0018 0.191 Uiso 0.450(6) 1 calc PR A 1
H20C H 0.8451 0.5537 0.0012 0.191 Uiso 0.450(6) 1 calc PR A 1
C9A C 0.80021(17) 0.53735(19) 0.1111(2) 0.0455(16) Uani 0.550(6) 1 d PDU A 2
C10A C 0.77906(17) 0.53860(18) 0.14122(19) 0.0503(17) Uani 0.550(6) 1 d PDU A 2
C11A C 0.7481(2) 0.5184(2) 0.1422(2) 0.072(2) Uani 0.550(6) 1 d PDU A 2
H11A H 0.7330 0.5185 0.1626 0.087 Uiso 0.550(6) 1 calc PR A 2
C12A C 0.7397(3) 0.4981(3) 0.1122(3) 0.080(2) Uani 0.550(6) 1 d PDU A 2
H12A H 0.7194 0.4830 0.1131 0.096 Uiso 0.550(6) 1 calc PR A 2
C13A C 0.7599(3) 0.4989(3) 0.0811(3) 0.080(3) Uani 0.550(6) 1 d PDU A 2
H13A H 0.7523 0.4864 0.0605 0.097 Uiso 0.550(6) 1 calc PR A 2
C14A C 0.7918(2) 0.5186(2) 0.0806(2) 0.068(2) Uani 0.550(6) 1 d PDU A 2
C15A C 0.7897(3) 0.5622(2) 0.1741(3) 0.069(2) Uani 0.550(6) 1 d PDU A 2
H15A H 0.8124 0.5747 0.1678 0.083 Uiso 0.550(6) 1 calc PR A 2
C16A C 0.7972(4) 0.5397(3) 0.2063(3) 0.080(3) Uani 0.550(6) 1 d PDU A 2
H16D H 0.8040 0.5550 0.2263 0.120 Uiso 0.550(6) 1 calc PR A 2
H16E H 0.8167 0.5231 0.2010 0.120 Uiso 0.550(6) 1 calc PR A 2
H16F H 0.7757 0.5261 0.2126 0.120 Uiso 0.550(6) 1 calc PR A 2
C17A C 0.7616(3) 0.5911(3) 0.1815(4) 0.104(3) Uani 0.550(6) 1 d PDU A 2
H17D H 0.7577 0.6052 0.1598 0.155 Uiso 0.550(6) 1 calc PR A 2
H17E H 0.7700 0.6067 0.2006 0.155 Uiso 0.550(6) 1 calc PR A 2
H17F H 0.7391 0.5797 0.1887 0.155 Uiso 0.550(6) 1 calc PR A 2
C18A C 0.8155(3) 0.5212(3) 0.0467(2) 0.080(2) Uani 0.550(6) 1 d PDU A 2
H18A H 0.8223 0.5466 0.0421 0.096 Uiso 0.550(6) 1 calc PR A 2
C19A C 0.8487(3) 0.4986(4) 0.0521(3) 0.093(4) Uani 0.550(6) 1 d PDU A 2
H19D H 0.8638 0.5001 0.0308 0.139 Uiso 0.550(6) 1 calc PR A 2
H19E H 0.8418 0.4737 0.0562 0.139 Uiso 0.550(6) 1 calc PR A 2
H19F H 0.8620 0.5075 0.0729 0.139 Uiso 0.550(6) 1 calc PR A 2
C20A C 0.79197(5) 0.50626(6) 0.01442(7) 0.159(6) Uani 0.550(6) 1 d PDU A 2
H20D H 0.7705 0.5210 0.0117 0.238 Uiso 0.550(6) 1 calc PR A 2
H20E H 0.7850 0.4816 0.0194 0.238 Uiso 0.550(6) 1 calc PR A 2
H20F H 0.8060 0.5070 -0.0077 0.238 Uiso 0.550(6) 1 calc PR A 2
C21 C 0.92141(5) 0.61323(6) 0.11407(7) 0.0662(12) Uani 1 1 d RD . .
C22 C 0.94523(5) 0.61348(6) 0.08562(7) 0.0849(17) Uani 1 1 d R . .
C23 C 0.97897(5) 0.62835(6) 0.08981(7) 0.112(3) Uani 1 1 d R . .
H23 H 0.9953 0.6285 0.0704 0.135 Uiso 1 1 calc R . .
C24 C 0.98888(5) 0.64297(6) 0.12245(7) 0.121(3) Uani 1 1 d R . .
H24 H 1.0119 0.6531 0.1253 0.145 Uiso 1 1 calc R . .
C25 C 0.96506(5) 0.64272(6) 0.15090(7) 0.097(2) Uani 1 1 d R . .
H25 H 0.9718 0.6527 0.1732 0.116 Uiso 1 1 calc R . .
C26 C 0.93132(5) 0.62785(6) 0.14671(7) 0.0750(14) Uani 1 1 d R . .
C27 C 0.93278(17) 0.59431(18) 0.0506(2) 0.100(2) Uani 1 1 d . . .
H27 H 0.9067 0.5991 0.0475 0.120 Uiso 1 1 calc R . .
C28 C 0.9380(2) 0.5539(2) 0.0535(3) 0.124(3) Uani 1 1 d . . .
H28A H 0.9297 0.5424 0.0315 0.187 Uiso 1 1 calc R . .
H28B H 0.9242 0.5447 0.0738 0.187 Uiso 1 1 calc R . .
H28C H 0.9633 0.5486 0.0571 0.187 Uiso 1 1 calc R . .
C29 C 0.9520(3) 0.6072(3) 0.0173(3) 0.167(4) Uani 1 1 d . . .
H29A H 0.9427 0.5945 -0.0036 0.251 Uiso 1 1 calc R . .
H29B H 0.9776 0.6026 0.0196 0.251 Uiso 1 1 calc R . .
H29C H 0.9480 0.6329 0.0143 0.251 Uiso 1 1 calc R . .
C30 C 0.90517(14) 0.62560(13) 0.17777(16) 0.0804(15) Uani 1 1 d . . .
H30 H 0.8810 0.6317 0.1682 0.097 Uiso 1 1 calc R . .
C31 C 0.90319(16) 0.58754(14) 0.19258(17) 0.0832(14) Uani 1 1 d . . .
H31A H 0.8861 0.5868 0.2124 0.125 Uiso 1 1 calc R . .
H31B H 0.9268 0.5803 0.2012 0.125 Uiso 1 1 calc R . .
H31C H 0.8954 0.5712 0.1737 0.125 Uiso 1 1 calc R . .
C32 C 0.9132(2) 0.65198(18) 0.2084(2) 0.117(3) Uani 1 1 d . . .
H32A H 0.8953 0.6492 0.2272 0.175 Uiso 1 1 calc R . .
H32B H 0.9125 0.6765 0.1992 0.175 Uiso 1 1 calc R . .
H32C H 0.9370 0.6470 0.2181 0.175 Uiso 1 1 calc R . .
Co1 Co 0.7500 0.7500 0.08447(3) 0.0429(3) Uani 1 4 d S . .
O1 O 0.83191(7) 0.56015(7) 0.11144(10) 0.0675(9) Uani 1 1 d D . .
O2 O 0.88881(7) 0.59546(7) 0.11076(9) 0.0614(8) Uani 1 1 d D . .
O3 O 0.7500 0.7500 0.0326(2) 0.0699(16) Uani 1 4 d S . .
O4 O 0.9188(5) 0.7153(5) 0.0321(6) 0.113(5) Uani 0.25 1 d PU . .
N1 N 0.77835(7) 0.70690(7) 0.08451(9) 0.0475(7) Uani 1 1 d . . .
N2 N 0.73183(8) 0.66189(8) 0.08727(10) 0.0541(8) Uani 1 1 d . . .
N3 N 0.7500 0.7500 0.1383(2) 0.0637(17) Uani 1 4 d SD . .
H3A H 0.7409 0.7286 0.1462 0.076 Uiso 0.25 1 calc PR . .
H3B H 0.7732 0.7516 0.1462 0.076 Uiso 0.25 1 calc PR . .
C33 C 0.7284(5) 0.7803(5) 0.1549(7) 0.129(10) Uani 0.25 1 d PDU . .
H33A H 0.7426 0.7913 0.1743 0.155 Uiso 0.25 1 calc PR . .
H33B H 0.7241 0.7988 0.1365 0.155 Uiso 0.25 1 calc PR . .
C34 C 0.6931(5) 0.7681(6) 0.1697(7) 0.160(14) Uani 0.25 1 d PDU . .
H34A H 0.6974 0.7512 0.1896 0.192 Uiso 0.25 1 calc PR . .
H34B H 0.6797 0.7553 0.1509 0.192 Uiso 0.25 1 calc PR . .
C35 C 0.6708(6) 0.7991(8) 0.1832(8) 0.135(11) Uani 0.25 1 d PDU . .
H35A H 0.6591 0.8109 0.1627 0.162 Uiso 0.25 1 calc PR . .
H35B H 0.6520 0.7899 0.1993 0.162 Uiso 0.25 1 calc PR . .
C36 C 0.6933(9) 0.8261(8) 0.2031(12) 0.183(16) Uani 0.25 1 d PDU . .
H36A H 0.6779 0.8451 0.2124 0.275 Uiso 0.25 1 calc PR . .
H36B H 0.7110 0.8364 0.1868 0.275 Uiso 0.25 1 calc PR . .
H36C H 0.7056 0.8143 0.2230 0.275 Uiso 0.25 1 calc PR . .

loop_
_atom_site_aniso_label
_atom_site_aniso_U_11
_atom_site_aniso_U_22
_atom_site_aniso_U_33
_atom_site_aniso_U_23
_atom_site_aniso_U_13
_atom_site_aniso_U_12
C1 0.0401(17) 0.0350(16) 0.076(2) 0.0067(15) -0.0103(16) 0.0017(14)
C2 0.0378(17) 0.0420(18) 0.088(3) 0.0040(18) -0.0131(17) 0.0012(14)
C3 0.0387(17) 0.0347(16) 0.083(3) -0.0022(16) -0.0063(16) 0.0001(13)
C4 0.0361(16) 0.0392(17) 0.079(3) 0.0014(16) -0.0075(16) 0.0008(13)
C5 0.0377(17) 0.0336(17) 0.114(4) 0.0070(19) -0.0107(19) 0.0007(13)
C6 0.0435(19) 0.0346(16) 0.092(3) 0.0101(17) -0.0093(18) 0.0035(14)
C7 0.0407(18) 0.0455(19) 0.075(2) 0.0030(17) -0.0101(16) 0.0070(15)
C8 0.0382(17) 0.0420(18) 0.087(3) 0.0034(17) -0.0138(17) -0.0023(14)
C9 0.060(5) 0.032(4) 0.085(5) 0.021(4) -0.005(4) 0.006(4)
C10 0.061(5) 0.054(4) 0.092(6) 0.011(4) -0.013(5) 0.011(4)
C11 0.060(4) 0.055(5) 0.086(6) 0.008(5) 0.001(5) 0.004(4)
C12 0.072(6) 0.050(4) 0.086(6) 0.005(5) 0.006(5) -0.013(4)
C13 0.068(5) 0.050(4) 0.088(6) -0.004(4) -0.001(5) 0.001(4)
C14 0.069(5) 0.044(4) 0.085(5) 0.011(4) -0.001(4) 0.004(4)
C15 0.058(5) 0.060(5) 0.089(6) -0.005(5) -0.016(5) 0.009(4)
C16 0.114(9) 0.088(9) 0.079(9) -0.012(7) -0.001(8) 0.011(8)
C17 0.095(8) 0.103(9) 0.118(9) -0.031(8) -0.003(7) 0.032(7)
C18 0.082(6) 0.066(5) 0.089(6) 0.015(5) 0.010(6) 0.006(5)
C19 0.117(9) 0.094(10) 0.080(9) 0.021(8) 0.015(7) 0.041(7)
C20 0.152(11) 0.105(9) 0.126(10) 0.044(8) 0.015(9) 0.033(8)
C9A 0.046(3) 0.020(2) 0.071(4) 0.015(3) -0.014(3) 0.001(2)
C10A 0.039(3) 0.037(3) 0.076(4) 0.019(3) -0.011(3) 0.008(2)
C11A 0.058(4) 0.053(4) 0.106(6) 0.013(4) -0.005(4) -0.003(3)
C12A 0.071(4) 0.055(4) 0.114(6) -0.004(5) -0.003(5) -0.007(4)
C13A 0.084(6) 0.054(4) 0.104(6) -0.012(4) -0.007(5) -0.005(4)
C14A 0.074(4) 0.048(4) 0.082(4) 0.008(3) -0.007(4) 0.013(3)
C15A 0.062(5) 0.057(4) 0.088(5) -0.016(4) -0.005(4) 0.013(4)
C16A 0.091(7) 0.064(6) 0.085(7) -0.004(5) -0.005(6) 0.025(5)
C17A 0.099(7) 0.085(6) 0.126(8) -0.007(6) 0.008(6) 0.022(6)
C18A 0.089(6) 0.064(4) 0.087(5) 0.011(4) -0.014(5) 0.005(5)
C19A 0.111(7) 0.081(7) 0.087(8) 0.008(6) 0.007(6) 0.033(6)
C20A 0.178(12) 0.176(12) 0.124(10) -0.020(9) -0.051(9) 0.038(10)
C21 0.0365(18) 0.057(2) 0.106(3) 0.023(2) -0.017(2) 0.0072(16)
C22 0.047(2) 0.091(4) 0.117(4) 0.042(3) -0.008(3) 0.013(2)
C23 0.051(3) 0.129(5) 0.157(7) 0.076(5) 0.001(3) 0.015(3)
C24 0.056(3) 0.115(5) 0.192(8) 0.078(5) -0.049(4) -0.013(3)
C25 0.060(3) 0.076(3) 0.153(6) 0.040(4) -0.047(3) -0.011(2)
C26 0.056(2) 0.050(2) 0.119(4) 0.016(2) -0.034(3) 0.0047(18)
C27 0.086(4) 0.104(4) 0.110(5) 0.033(4) 0.011(3) 0.030(3)
C28 0.112(5) 0.104(5) 0.157(7) 0.006(5) -0.004(5) 0.029(4)
C29 0.167(9) 0.188(10) 0.146(8) 0.047(7) 0.046(7) 0.018(7)
C30 0.073(3) 0.060(3) 0.108(4) -0.002(3) -0.032(3) 0.011(2)
C31 0.081(3) 0.076(3) 0.092(4) 0.012(3) -0.005(3) -0.001(3)
C32 0.140(6) 0.081(4) 0.129(6) -0.012(4) -0.043(5) 0.006(4)
Co1 0.0313(4) 0.0313(4) 0.0662(6) 0.000 0.000 0.000
O1 0.0413(13) 0.0361(13) 0.125(3) 0.0170(14) -0.0112(14) 0.0040(10)
O2 0.0407(13) 0.0452(14) 0.098(2) 0.0122(14) -0.0169(13) 0.0078(10)
O3 0.056(2) 0.056(2) 0.098(5) 0.000 0.000 0.000
O4 0.115(9) 0.099(8) 0.125(9) -0.027(7) 0.036(7) -0.019(7)
N1 0.0312(13) 0.0351(14) 0.076(2) 0.0019(13) -0.0083(13) 0.0010(10)
N2 0.0349(15) 0.0348(14) 0.093(2) 0.0107(14) -0.0063(14) -0.0010(11)
N3 0.061(2) 0.061(2) 0.069(4) 0.000 0.000 0.000
C33 0.18(2) 0.14(2) 0.063(12) -0.002(13) 0.015(15) -0.005(19)
C34 0.18(3) 0.15(2) 0.15(2) 0.044(19) -0.07(2) 0.04(2)
C35 0.15(2) 0.119(19) 0.14(2) -0.013(16) 0.019(17) 0.064(17)
C36 0.12(2) 0.22(3) 0.21(3) 0.00(2) 0.07(2) -0.02(2)

loop_
_atom_type_symbol
_atom_type_description
_atom_type_scat_dispersion_real
_atom_type_scat_dispersion_imag
_atom_type_scat_source
C C 0.0033 0.0016 'International Tables Vol C Tables 4.2.6.8 and 6.1.1.4'
H H 0.0000 0.0000 'International Tables Vol C Tables 4.2.6.8 and 6.1.1.4'
Co Co 0.3494 0.9721 'International Tables Vol C Tables 4.2.6.8 and 6.1.1.4'
O O 0.0106 0.0060 'International Tables Vol C Tables 4.2.6.8 and 6.1.1.4'
N N 0.0061 0.0033 'International Tables Vol C Tables 4.2.6.8 and 6.1.1.4'

loop_
_geom_angle_atom_site_label_1
_geom_angle_atom_site_label_2
_geom_angle_atom_site_label_3
_geom_angle
_geom_angle_site_symmetry_1
_geom_angle_site_symmetry_3
N2 C1 N1 129.5(3) . .
N2 C1 C2 120.9(3) . .
N1 C1 C2 109.5(3) . .
C5 C2 C3 121.4(3) . .
C5 C2 C1 131.1(3) . .
C3 C2 C1 107.1(3) . .
C8 C3 C2 120.7(3) . .
C8 C3 C4 133.0(3) . .
C2 C3 C4 105.8(3) . .
N2 C4 N1 127.9(3) 5_655 .
N2 C4 C3 122.5(3) 5_655 .
N1 C4 C3 109.5(3) . .
C6 C5 C2 117.6(3) . .
C6 C5 H5 121.2 . .
C2 C5 H5 121.2 . .
C5 C6 O1 125.1(3) . .
C5 C6 C7 121.1(3) . .
O1 C6 C7 113.7(3) . .
C8 C7 O2 127.3(3) . .
C8 C7 C6 120.1(3) . .
O2 C7 C6 112.5(3) . .
C7 C8 C3 119.0(3) . .
C7 C8 H8 120.5 . .
C3 C8 H8 120.5 . .
O1 C9 C10 121.4(2) . .
O1 C9 C14 118.0(2) . .
C10 C9 C14 120.0 . .
C11 C10 C9 120.0 . .
C11 C10 C15 118.9(5) . .
C9 C10 C15 120.2(4) . .
C12 C11 C10 120.0 . .
C12 C11 H11 120.0 . .
C10 C11 H11 120.0 . .
C11 C12 C13 120.0 . .
C11 C12 H12 120.0 . .
C13 C12 H12 120.0 . .
C14 C13 C12 120.0 . .
C14 C13 H13 120.0 . .
C12 C13 H13 120.0 . .
C13 C14 C9 120.0 . .
C13 C14 C18 126.6(5) . .
C9 C14 C18 113.4(5) . .
C16 C15 C17 110.1(10) . .
C16 C15 C10 114.4(9) . .
C17 C15 C10 110.3(8) . .
C16 C15 H15 107.3 . .
C17 C15 H15 107.3 . .
C10 C15 H15 107.3 . .
C15 C16 H16A 109.5 . .
C15 C16 H16B 109.5 . .
H16A C16 H16B 109.5 . .
C15 C16 H16C 109.5 . .
H16A C16 H16C 109.5 . .
H16B C16 H16C 109.5 . .
C15 C17 H17A 109.5 . .
C15 C17 H17B 109.5 . .
H17A C17 H17B 109.5 . .
C15 C17 H17C 109.5 . .
H17A C17 H17C 109.5 . .
H17B C17 H17C 109.5 . .
C19 C18 C14 109.7(8) . .
C19 C18 C20 111.4(7) . .
C14 C18 C20 107.9(8) . .
C19 C18 H18 109.3 . .
C14 C18 H18 109.3 . .
C20 C18 H18 109.3 . .
C18 C19 H19A 109.5 . .
C18 C19 H19B 109.4 . .
H19A C19 H19B 109.5 . .
C18 C19 H19C 109.5 . .
H19A C19 H19C 109.5 . .
H19B C19 H19C 109.5 . .
C18 C20 H20A 109.5 . .
C18 C20 H20B 109.4 . .
H20A C20 H20B 109.5 . .
C18 C20 H20C 109.5 . .
H20A C20 H20C 109.5 . .
H20B C20 H20C 109.5 . .
C14A C9A C10A 124.5(6) . .
C14A C9A O1 119.4(6) . .
C10A C9A O1 116.0(5) . .
C9A C10A C11A 119.0(6) . .
C9A C10A C15A 121.1(6) . .
C11A C10A C15A 119.9(6) . .
C10A C11A C12A 117.7(7) . .
C10A C11A H11A 121.2 . .
C12A C11A H11A 121.2 . .
C13A C12A C11A 122.8(8) . .
C13A C12A H12A 118.6 . .
C11A C12A H12A 118.6 . .
C12A C13A C14A 119.1(8) . .
C12A C13A H13A 120.4 . .
C14A C13A H13A 120.4 . .
C9A C14A C13A 116.7(7) . .
C9A C14A C18A 121.1(7) . .
C13A C14A C18A 122.0(7) . .
C16A C15A C17A 112.4(8) . .
C16A C15A C10A 111.3(7) . .
C17A C15A C10A 111.3(8) . .
C16A C15A H15A 107.2 . .
C17A C15A H15A 107.2 . .
C10A C15A H15A 107.2 . .
C15A C16A H16D 109.5 . .
C15A C16A H16E 109.5 . .
H16D C16A H16E 109.5 . .
C15A C16A H16F 109.5 . .
H16D C16A H16F 109.5 . .
H16E C16A H16F 109.5 . .
C15A C17A H17D 109.5 . .
C15A C17A H17E 109.5 . .
H17D C17A H17E 109.5 . .
C15A C17A H17F 109.5 . .
H17D C17A H17F 109.5 . .
H17E C17A H17F 109.5 . .
C19A C18A C14A 108.9(7) . .
C19A C18A C20A 111.0(8) . .
C14A C18A C20A 106.4(7) . .
C19A C18A H18A 110.1 . .
C14A C18A H18A 110.1 . .
C20A C18A H18A 110.1 . .
C18A C19A H19D 109.5 . .
C18A C19A H19E 109.5 . .
H19D C19A H19E 109.5 . .
C18A C19A H19F 109.5 . .
H19D C19A H19F 109.5 . .
H19E C19A H19F 109.5 . .
C18A C20A H20D 109.5 . .
C18A C20A H20E 109.5 . .
H20D C20A H20E 109.5 . .
C18A C20A H20F 109.5 . .
H20D C20A H20F 109.5 . .
H20E C20A H20F 109.5 . .
C22 C21 C26 120.0 . .
C22 C21 O2 119.78(18) . .
C26 C21 O2 119.97(18) . .
C21 C22 C23 120.0 . .
C21 C22 C27 116.6(3) . .
C23 C22 C27 123.3(3) . .
C22 C23 C24 120.0 . .
C22 C23 H23 120.0 . .
C24 C23 H23 120.0 . .
C23 C24 C25 120.0 . .
C23 C24 H24 120.0 . .
C25 C24 H24 120.0 . .
C24 C25 C26 120.0 . .
C24 C25 H25 120.0 . .
C26 C25 H25 120.0 . .
C21 C26 C25 120.0 . .
C21 C26 C30 118.6(2) . .
C25 C26 C30 121.4(2) . .
C29 C27 C28 108.2(7) . .
C29 C27 C22 113.6(7) . .
C28 C27 C22 110.9(5) . .
C29 C27 H27 108.0 . .
C28 C27 H27 108.0 . .
C22 C27 H27 108.0 . .
C27 C28 H28A 109.5 . .
C27 C28 H28B 109.5 . .
H28A C28 H28B 109.5 . .
C27 C28 H28C 109.5 . .
H28A C28 H28C 109.5 . .
H28B C28 H28C 109.5 . .
C27 C29 H29A 109.5 . .
C27 C29 H29B 109.5 . .
H29A C29 H29B 109.5 . .
C27 C29 H29C 109.5 . .
H29A C29 H29C 109.5 . .
H29B C29 H29C 109.5 . .
C26 C30 C31 111.1(4) . .
C26 C30 C32 114.0(5) . .
C31 C30 C32 109.7(5) . .
C26 C30 H30 107.3 . .
C31 C30 H30 107.3 . .
C32 C30 H30 107.3 . .
C30 C31 H31A 109.5 . .
C30 C31 H31B 109.5 . .
H31A C31 H31B 109.5 . .
C30 C31 H31C 109.5 . .
H31A C31 H31C 109.5 . .
H31B C31 H31C 109.5 . .
C30 C32 H32A 109.5 . .
C30 C32 H32B 109.5 . .
H32A C32 H32B 109.5 . .
C30 C32 H32C 109.5 . .
H32A C32 H32C 109.5 . .
H32B C32 H32C 109.5 . .
N1 Co1 N1 90.000(1) 5_655 .
N1 Co1 N1 90.0 5_655 3_665
N1 Co1 N1 179.9(2) . 3_665
N1 Co1 N1 179.9(2) 5_655 7_565
N1 Co1 N1 90.000(1) . 7_565
N1 Co1 N1 90.000(1) 3_665 7_565
N1 Co1 O3 90.05(10) 5_655 .
N1 Co1 O3 90.05(10) . .
N1 Co1 O3 90.05(10) 3_665 .
N1 Co1 O3 90.05(10) 7_565 .
N1 Co1 N3 89.95(10) 5_655 .
N1 Co1 N3 89.95(10) . .
N1 Co1 N3 89.95(10) 3_665 .
N1 Co1 N3 89.95(10) 7_565 .
O3 Co1 N3 180.000(1) . .
C9 O1 C6 109.4(3) . .
C9 O1 C9A 12.7(4) . .
C6 O1 C9A 117.1(4) . .
C7 O2 C21 117.1(3) . .
C1 N1 C4 108.0(3) . .
C1 N1 Co1 125.5(2) . .
C4 N1 Co1 126.2(2) . .
C1 N2 C4 120.8(3) . 7_565
C33 N3 Co1 114.0(12) . .
C33 N3 H3A 108.7 . .
Co1 N3 H3A 108.8 . .
C33 N3 H3B 108.8 . .
Co1 N3 H3B 108.8 . .
H3A N3 H3B 107.7 . .
C34 C33 N3 113.1(10) . .
C34 C33 H33A 109.0 . .
N3 C33 H33A 109.0 . .
C34 C33 H33B 108.9 . .
N3 C33 H33B 109.0 . .
H33A C33 H33B 107.8 . .
C33 C34 C35 112.1(10) . .
C33 C34 H34A 109.2 . .
C35 C34 H34A 109.2 . .
C33 C34 H34B 109.2 . .
C35 C34 H34B 109.2 . .
H34A C34 H34B 107.9 . .
C36 C35 C34 111.7(10) . .
C36 C35 H35A 109.2 . .
C34 C35 H35A 109.3 . .
C36 C35 H35B 109.3 . .
C34 C35 H35B 109.3 . .
H35A C35 H35B 107.9 . .
C35 C36 H36A 109.5 . .
C35 C36 H36B 109.5 . .
H36A C36 H36B 109.5 . .
C35 C36 H36C 109.4 . .
H36A C36 H36C 109.5 . .
H36B C36 H36C 109.5 . .

loop_
_geom_bond_atom_site_label_1
_geom_bond_atom_site_label_2
_geom_bond_distance
_geom_bond_site_symmetry_2
C1 N2 1.320(5) .
C1 N1 1.363(4) .
C1 C2 1.450(5) .
C2 C5 1.389(5) .
C2 C3 1.394(5) .
C3 C8 1.380(5) .
C3 C4 1.457(5) .
C4 N2 1.324(5) 5_655
C4 N1 1.378(4) .
C5 C6 1.372(5) .
C5 H5 0.9500 .
C6 O1 1.378(4) .
C6 C7 1.428(5) .
C7 C8 1.365(5) .
C7 O2 1.372(4) .
C8 H8 0.9500 .
C9 O1 1.356(4) .
C9 C10 1.3900 .
C9 C14 1.3900 .
C10 C11 1.3900 .
C10 C15 1.575(10) .
C11 C12 1.3900 .
C11 H11 0.9500 .
C12 C13 1.3900 .
C12 H12 0.9500 .
C13 C14 1.3900 .
C13 H13 0.9500 .
C14 C18 1.538(10) .
C15 C16 1.500(11) .
C15 C17 1.545(11) .
C15 H15 1.0000 .
C16 H16A 0.9800 .
C16 H16B 0.9800 .
C16 H16C 0.9800 .
C17 H17A 0.9800 .
C17 H17B 0.9800 .
C17 H17C 0.9800 .
C18 C19 1.515(8) .
C18 C20 1.554(8) .
C18 H18 1.0000 .
C19 H19A 0.9800 .
C19 H19B 0.9800 .
C19 H19C 0.9800 .
C20 H20A 0.9800 .
C20 H20B 0.9800 .
C20 H20C 0.9800 .
C9A C14A 1.377(7) .
C9A C10A 1.381(7) .
C9A O1 1.463(6) .
C10A C11A 1.386(7) .
C10A C15A 1.568(10) .
C11A C12A 1.392(8) .
C11A H11A 0.9500 .
C12A C13A 1.391(8) .
C12A H12A 0.9500 .
C13A C14A 1.404(8) .
C13A H13A 0.9500 .
C14A C18A 1.550(11) .
C15A C16A 1.498(11) .
C15A C17A 1.535(10) .
C15A H15A 1.0000 .
C16A H16D 0.9800 .
C16A H16E 0.9800 .
C16A H16F 0.9800 .
C17A H17D 0.9800 .
C17A H17E 0.9800 .
C17A H17F 0.9800 .
C18A C19A 1.519(10) .
C18A C20A 1.597(9) .
C18A H18A 1.0000 .
C19A H19D 0.9800 .
C19A H19E 0.9800 .
C19A H19F 0.9800 .
C20A H20D 0.9800 .
C20A H20E 0.9800 .
C20A H20F 0.9800 .
C21 C22 1.3900 .
C21 C26 1.3900 .
C21 O2 1.396(3) .
C22 C23 1.3900 .
C22 C27 1.565(8) .
C23 C24 1.3900 .
C23 H23 0.9500 .
C24 C25 1.3900 .
C24 H24 0.9500 .
C25 C26 1.3900 .
C25 H25 0.9500 .
C26 C30 1.523(7) .
C27 C29 1.521(10) .
C27 C28 1.531(9) .
C27 H27 1.0000 .
C28 H28A 0.9800 .
C28 H28B 0.9800 .
C28 H28C 0.9800 .
C29 H29A 0.9800 .
C29 H29B 0.9800 .
C29 H29C 0.9800 .
C30 C31 1.532(7) .
C30 C32 1.543(8) .
C30 H30 1.0000 .
C31 H31A 0.9800 .
C31 H31B 0.9800 .
C31 H31C 0.9800 .
C32 H32A 0.9800 .
C32 H32B 0.9800 .
C32 H32C 0.9800 .
Co1 N1 1.932(3) 5_655
Co1 N1 1.932(3) .
Co1 N1 1.932(3) 3_665
Co1 N1 1.932(3) 7_565
Co1 O3 1.945(8) .
Co1 N3 2.017(8) .
N2 C4 1.324(5) 7_565
N3 C33 1.523(10) .
N3 H3A 0.9200 .
N3 H3B 0.9200 .
C33 C34 1.505(10) .
C33 H33A 0.9900 .
C33 H33B 0.9900 .
C34 C35 1.516(10) .
C34 H34A 0.9900 .
C34 H34B 0.9900 .
C35 C36 1.513(10) .
C35 H35A 0.9900 .
C35 H35B 0.9900 .
C36 H36A 0.9800 .
C36 H36B 0.9800 .
C36 H36C 0.9800 .
